data_2235958
loop_
_publ_author_name
'Kumar, Sharatha'
'Foro, Sabine'
'Gowda, B. Thimme'

_publ_section_title
;
 3-Acetyl-1-(2,6-dimethylphenyl)thiourea
;
_journal_coeditor_code RK2369
_journal_issue 8
_journal_name_full 'Acta Crystallographica Section E'
_journal_page_first o2306
_journal_paper_doi 10.1107/S1600536812029248
_journal_volume 68
_journal_year 2012
_chemical_formula_moiety 'C11 H14 N2 O S'
_chemical_formula_sum 'C11 H14 N2 O S'
_chemical_formula_weight 222.31
_chemical_name_systematic
;
 3-Acetyl-1-(2,6-dimethylphenyl)thiourea
;
_space_group_IT_number 2
_symmetry_cell_setting triclinic
_symmetry_space_group_name_Hall '-P 1'
_symmetry_space_group_name_H-M 'P -1'
_atom_sites_solution_hydrogens geom
_atom_sites_solution_primary direct
_atom_sites_solution_secondary difmap
_audit_creation_method SHELXL97
_cell_angle_alpha 89.390(10)
_cell_angle_beta 77.650(10)
_cell_angle_gamma 64.710(10)
_cell_formula_units_Z 2
_cell_length_a 8.0080(10)
_cell_length_b 8.2110(10)
_cell_length_c 10.0370(10)
_cell_measurement_reflns_used 1747
_cell_measurement_temperature 295(2)
_cell_measurement_theta_max 27.61
_cell_measurement_theta_min 2.75
_cell_volume 580.47(13)
_computing_cell_refinement '<i>CrysAlis CCD</i> (Oxford Diffraction, 2009)'
_computing_data_collection '<i>CrysAlis CCD</i> (Oxford Diffraction, 2009)'
_computing_data_reduction '<i>CrysAlis RED</i> (Oxford Diffraction, 2009)'
_computing_molecular_graphics '<i>PLATON</i> (Spek, 2009)'
_computing_publication_material '<i>SHELXL97</i> (Sheldrick, 2008)'
_computing_structure_refinement '<i>SHELXL97</i> (Sheldrick, 2008)'
_computing_structure_solution '<i>SHELXS97</i> (Sheldrick, 2008)'
_diffrn_ambient_temperature 295(2)
_diffrn_measured_fraction_theta_full 0.999
_diffrn_measured_fraction_theta_max 0.999
_diffrn_measurement_device_type 'Oxford Diffraction Xcalibur Sapphire CCD'
_diffrn_measurement_method
;
Rotation method data acquisition using \w and \f
;
_diffrn_radiation_monochromator graphite
_diffrn_radiation_source 'fine-focus sealed tube'
_diffrn_radiation_type MoK\a
_diffrn_radiation_wavelength 0.71073
_diffrn_reflns_av_R_equivalents 0.0123
_diffrn_reflns_av_sigmaI/netI 0.0189
_diffrn_reflns_limit_h_max 6
_diffrn_reflns_limit_h_min -9
_diffrn_reflns_limit_k_max 10
_diffrn_reflns_limit_k_min -10
_diffrn_reflns_limit_l_max 9
_diffrn_reflns_limit_l_min -12
_diffrn_reflns_number 3904
_diffrn_reflns_theta_full 26.37
_diffrn_reflns_theta_max 26.37
_diffrn_reflns_theta_min 2.76
_diffrn_standards_decay_% 0
_diffrn_standards_number 0
_exptl_absorpt_coefficient_mu 0.255
_exptl_absorpt_correction_T_max 0.9799
_exptl_absorpt_correction_T_min 0.9275
_exptl_absorpt_correction_type multi-scan
_exptl_absorpt_process_details '(<i>CrysAlis RED</i>; Oxford Diffraction, 2009)'
_exptl_crystal_colour 'light yellow'
_exptl_crystal_density_diffrn 1.272
_exptl_crystal_density_method 'not measured'
_exptl_crystal_description prism
_exptl_crystal_F_000 236
_exptl_crystal_size_max 0.30
_exptl_crystal_size_mid 0.20
_exptl_crystal_size_min 0.08
_refine_diff_density_max 0.210
_refine_diff_density_min -0.313
_refine_ls_extinction_method none
_refine_ls_goodness_of_fit_ref 1.057
_refine_ls_hydrogen_treatment mixed
_refine_ls_matrix_type full
_refine_ls_number_parameters 145
_refine_ls_number_reflns 2362
_refine_ls_number_restraints 2
_refine_ls_restrained_S_all 1.057
_refine_ls_R_factor_all 0.0565
_refine_ls_R_factor_gt 0.0410
_refine_ls_shift/su_max 0.016
_refine_ls_shift/su_mean 0.000
_refine_ls_structure_factor_coef Fsqd
_refine_ls_weighting_details 'calc w=1/[\s^2^(Fo^2^)+(0.0515P)^2^+0.2097P] where P=(Fo^2^+2Fc^2^)/3'
_refine_ls_weighting_scheme calc
_refine_ls_wR_factor_gt 0.1041
_refine_ls_wR_factor_ref 0.1149
_reflns_number_gt 1858
_reflns_number_total 2362
_reflns_threshold_expression I>2\s(I)
_cod_data_source_file rk2369.cif
_cod_data_source_block I
_cod_database_code 2235958
_cod_database_fobs_code 2235958

loop_
_symmetry_equiv_pos_as_xyz
'x, y, z'
'-x, -y, -z'

loop_
_atom_site_type_symbol
_atom_site_label
_atom_site_fract_x
_atom_site_fract_y
_atom_site_fract_z
_atom_site_U_iso_or_equiv
_atom_site_adp_type
_atom_site_calc_flag
_atom_site_refinement_flags
_atom_site_occupancy
_atom_site_symmetry_multiplicity
C C1 0.0904(2) 0.0786(2) 0.13742(17) 0.0388(4) Uani d . 1 1
C C2 0.1028(3) -0.0846(3) 0.1866(2) 0.0467(5) Uani d . 1 1
C C3 0.2402(3) -0.2433(3) 0.1110(2) 0.0583(6) Uani d . 1 1
H H3 0.2520 -0.3542 0.1415 0.070 Uiso calc R 1 1
C C4 0.3592(3) -0.2388(3) -0.0087(2) 0.0605(6) Uani d . 1 1
H H4 0.4507 -0.3463 -0.0584 0.073 Uiso calc R 1 1
C C5 0.3434(3) -0.0761(3) -0.0552(2) 0.0553(6) Uani d . 1 1
H H5 0.4246 -0.0751 -0.1364 0.066 Uiso calc R 1 1
C C6 0.2081(3) 0.0875(3) 0.01660(19) 0.0441(4) Uani d . 1 1
C C7 -0.0262(2) 0.3365(2) 0.30688(17) 0.0401(4) Uani d . 1 1
C C8 -0.3639(3) 0.5655(3) 0.35392(19) 0.0476(5) Uani d . 1 1
C C9 -0.4949(3) 0.7457(3) 0.4319(3) 0.0671(7) Uani d . 1 1
H H9A -0.4325 0.8237 0.4212 0.080 Uiso calc R 1 1
H H9B -0.5285 0.7297 0.5272 0.080 Uiso calc R 1 1
H H9C -0.6077 0.7989 0.3972 0.080 Uiso calc R 1 1
C C10 -0.0265(4) -0.0907(4) 0.3167(3) 0.0736(7) Uani d . 1 1
H H10A -0.1540 -0.0437 0.3048 0.088 Uiso calc R 1 1
H H10B -0.0218 -0.0189 0.3894 0.088 Uiso calc R 1 1
H H10C 0.0136 -0.2135 0.3393 0.088 Uiso calc R 1 1
C C11 0.1920(3) 0.2635(3) -0.0344(2) 0.0621(6) Uani d . 1 1
H H11A 0.1901 0.3396 0.0385 0.075 Uiso calc R 1 1
H H11B 0.0768 0.3217 -0.0656 0.075 Uiso calc R 1 1
H H11C 0.2987 0.2425 -0.1087 0.075 Uiso calc R 1 1
N N1 -0.0546(2) 0.2439(2) 0.21360(16) 0.0434(4) Uani d D 1 1
H H1N -0.166(2) 0.286(3) 0.203(2) 0.052 Uiso d D 1 1
N N2 -0.1819(2) 0.4932(2) 0.37213(16) 0.0446(4) Uani d D 1 1
H H2N -0.158(3) 0.546(3) 0.4329(19) 0.054 Uiso d D 1 1
O O1 -0.4147(2) 0.4896(2) 0.27946(18) 0.0697(5) Uani d . 1 1
S S1 0.18238(7) 0.27758(8) 0.34744(6) 0.0605(2) Uani d . 1 1

loop_
_atom_site_aniso_label
_atom_site_aniso_U_11
_atom_site_aniso_U_22
_atom_site_aniso_U_33
_atom_site_aniso_U_12
_atom_site_aniso_U_13
_atom_site_aniso_U_23
C1 0.0349(9) 0.0356(9) 0.0395(9) -0.0070(7) -0.0135(7) -0.0102(7)
C2 0.0511(11) 0.0436(11) 0.0458(10) -0.0171(9) -0.0189(8) -0.0028(8)
C3 0.0619(13) 0.0365(11) 0.0731(14) -0.0107(10) -0.0315(12) -0.0045(10)
C4 0.0471(11) 0.0438(12) 0.0716(15) 0.0030(9) -0.0233(11) -0.0238(10)
C5 0.0383(10) 0.0656(14) 0.0449(11) -0.0080(9) -0.0061(8) -0.0163(10)
C6 0.0399(9) 0.0452(10) 0.0420(10) -0.0120(8) -0.0129(8) -0.0060(8)
C7 0.0387(9) 0.0384(9) 0.0366(9) -0.0122(8) -0.0048(7) -0.0075(7)
C8 0.0425(10) 0.0437(11) 0.0444(10) -0.0086(8) -0.0068(8) -0.0076(8)
C9 0.0521(12) 0.0519(13) 0.0708(15) 0.0008(10) -0.0109(11) -0.0173(11)
C10 0.0924(19) 0.0756(17) 0.0596(14) -0.0442(15) -0.0147(13) 0.0097(12)
C11 0.0633(14) 0.0621(14) 0.0605(13) -0.0273(11) -0.0133(11) 0.0067(11)
N1 0.0352(8) 0.0397(9) 0.0463(9) -0.0069(7) -0.0106(7) -0.0145(7)
N2 0.0404(8) 0.0405(8) 0.0437(9) -0.0100(7) -0.0068(7) -0.0148(7)
O1 0.0475(8) 0.0647(10) 0.0810(11) -0.0048(7) -0.0238(8) -0.0261(8)
S1 0.0389(3) 0.0689(4) 0.0590(3) -0.0087(2) -0.0118(2) -0.0315(3)

loop_
_atom_type_symbol
_atom_type_description
_atom_type_scat_dispersion_real
_atom_type_scat_dispersion_imag
_atom_type_scat_source
C C 0.0033 0.0016 'International Tables Vol C Tables 4.2.6.8 and 6.1.1.4'
H H 0.0000 0.0000 'International Tables Vol C Tables 4.2.6.8 and 6.1.1.4'
N N 0.0061 0.0033 'International Tables Vol C Tables 4.2.6.8 and 6.1.1.4'
O O 0.0106 0.0060 'International Tables Vol C Tables 4.2.6.8 and 6.1.1.4'
S S 0.1246 0.1234 'International Tables Vol C Tables 4.2.6.8 and 6.1.1.4'

loop_
_geom_angle_atom_site_label_1
_geom_angle_atom_site_label_2
_geom_angle_atom_site_label_3
_geom_angle
C6 C1 C2 122.75(16)
C6 C1 N1 119.14(17)
C2 C1 N1 118.08(16)
C3 C2 C1 117.73(19)
C3 C2 C10 120.5(2)
C1 C2 C10 121.76(18)
C4 C3 C2 120.8(2)
C4 C3 H3 119.6
C2 C3 H3 119.6
C5 C4 C3 120.25(18)
C5 C4 H4 119.9
C3 C4 H4 119.9
C4 C5 C6 121.4(2)
C4 C5 H5 119.3
C6 C5 H5 119.3
C1 C6 C5 117.06(19)
C1 C6 C11 121.87(17)
C5 C6 C11 121.07(19)
N1 C7 N2 116.66(16)
N1 C7 S1 124.10(13)
N2 C7 S1 119.24(13)
O1 C8 N2 122.32(17)
O1 C8 C9 122.46(19)
N2 C8 C9 115.22(18)
C8 C9 H9A 109.5
C8 C9 H9B 109.5
H9A C9 H9B 109.5
C8 C9 H9C 109.5
H9A C9 H9C 109.5
H9B C9 H9C 109.5
C2 C10 H10A 109.5
C2 C10 H10B 109.5
H10A C10 H10B 109.5
C2 C10 H10C 109.5
H10A C10 H10C 109.5
H10B C10 H10C 109.5
C6 C11 H11A 109.5
C6 C11 H11B 109.5
H11A C11 H11B 109.5
C6 C11 H11C 109.5
H11A C11 H11C 109.5
H11B C11 H11C 109.5
C7 N1 C1 123.82(15)
C7 N1 H1N 115.6(15)
C1 N1 H1N 120.5(15)
C8 N2 C7 128.57(16)
C8 N2 H2N 118.1(15)
C7 N2 H2N 113.3(15)

loop_
_geom_bond_atom_site_label_1
_geom_bond_atom_site_label_2
_geom_bond_distance
C1 C6 1.390(3)
C1 C2 1.394(3)
C1 N1 1.439(2)
C2 C3 1.387(3)
C2 C10 1.498(3)
C3 C4 1.376(3)
C3 H3 0.9300
C4 C5 1.373(3)
C4 H4 0.9300
C5 C6 1.393(3)
C5 H5 0.9300
C6 C11 1.490(3)
C7 N1 1.327(2)
C7 N2 1.392(2)
C7 S1 1.6694(19)
C8 O1 1.212(2)
C8 N2 1.372(3)
C8 C9 1.500(3)
C9 H9A 0.9600
C9 H9B 0.9600
C9 H9C 0.9600
C10 H10A 0.9600
C10 H10B 0.9600
C10 H10C 0.9600
C11 H11A 0.9600
C11 H11B 0.9600
C11 H11C 0.9600
N1 H1N 0.839(15)
N2 H2N 0.848(15)

loop_
_geom_hbond_atom_site_label_D
_geom_hbond_atom_site_label_H
_geom_hbond_atom_site_label_A
_geom_hbond_site_symmetry_A
_geom_hbond_distance_DH
_geom_hbond_distance_HA
_geom_hbond_distance_DA
_geom_hbond_angle_DHA
N1 H1N O1 . 0.839(15) 1.972(18) 2.658(2) 138(2)
N2 H2N S1 2_566 0.848(15) 2.579(16) 3.4012(16) 163.7(19)

loop_
_geom_torsion_atom_site_label_1
_geom_torsion_atom_site_label_2
_geom_torsion_atom_site_label_3
_geom_torsion_atom_site_label_4
_geom_torsion
C6 C1 C2 C3 0.5(3)
N1 C1 C2 C3 178.56(16)
C6 C1 C2 C10 -179.58(19)
N1 C1 C2 C10 -1.5(3)
C1 C2 C3 C4 -0.2(3)
C10 C2 C3 C4 179.9(2)
C2 C3 C4 C5 -0.1(3)
C3 C4 C5 C6 0.1(3)
C2 C1 C6 C5 -0.5(3)
N1 C1 C6 C5 -178.51(15)
C2 C1 C6 C11 179.82(18)
N1 C1 C6 C11 1.8(3)
C4 C5 C6 C1 0.2(3)
C4 C5 C6 C11 179.9(2)
N2 C7 N1 C1 -179.56(17)
S1 C7 N1 C1 1.3(3)
C6 C1 N1 C7 -87.1(2)
C2 C1 N1 C7 94.8(2)
O1 C8 N2 C7 4.7(3)
C9 C8 N2 C7 -174.9(2)
N1 C7 N2 C8 0.6(3)
S1 C7 N2 C8 179.79(17)

loop_
_cod_related_entry_id
_cod_related_entry_database
_cod_related_entry_code
1 ChemSpider 1264477
